data_4114765
loop_
_publ_author_name
'Avi Bino'
'Michael Ardon'
'Dongwhan Lee'
'Bernhard Spingler'
'Stephen J. Lippard'

_publ_section_title
;
 Synthesis and Structure of [Fe13O4F24(OMe)12]5-: The First Open-Shell
 Keggin Ion
;
_journal_name_full 'Journal of the American Chemical Society'
_journal_page_first 4578
_journal_page_last 4579
_journal_paper_doi 10.1021/ja025590a
_journal_volume 124
_journal_year 2002
_chemical_formula_moiety (PyH)5[Fe13O4(OMe)12F24]*MeOH*4H2O
_chemical_formula_sum 'C38 H78 F24 Fe13 N5 O21'
_chemical_formula_weight 2123.10
_chemical_name_systematic
;
 ?
;
_space_group_IT_number 216
_symmetry_cell_setting cubic
_symmetry_space_group_name_Hall 'F -4 2 3'
_symmetry_space_group_name_H-M 'F -4 3 m'
_atom_sites_solution_hydrogens geom
_atom_sites_solution_primary direct
_atom_sites_solution_secondary difmap
_audit_creation_method SHELXL-97
_cell_angle_alpha 90.00
_cell_angle_beta 90.00
_cell_angle_gamma 90.00
_cell_formula_units_Z 4
_cell_length_a 19.4853(7)
_cell_length_b 19.4853(7)
_cell_length_c 19.4853(7)
_cell_measurement_temperature 188(2)
_cell_volume 7398.1(5)
_computing_structure_refinement 'SHELXL-97 (Sheldrick, 1997)'
_computing_structure_solution 'SHELXS-97 (Sheldrick, 1990)'
_diffrn_ambient_temperature 188(2)
_diffrn_measured_fraction_theta_full 0.986
_diffrn_measured_fraction_theta_max 0.986
_diffrn_radiation_monochromator graphite
_diffrn_radiation_source 'fine-focus sealed tube'
_diffrn_radiation_type MoK\a
_diffrn_radiation_wavelength 0.71073
_diffrn_reflns_av_R_equivalents 0.0220
_diffrn_reflns_av_sigmaI/netI 0.0104
_diffrn_reflns_limit_h_max 25
_diffrn_reflns_limit_h_min -22
_diffrn_reflns_limit_k_max 25
_diffrn_reflns_limit_k_min -19
_diffrn_reflns_limit_l_max 25
_diffrn_reflns_limit_l_min -24
_diffrn_reflns_number 11749
_diffrn_reflns_theta_full 28.10
_diffrn_reflns_theta_max 28.10
_diffrn_reflns_theta_min 2.96
_exptl_absorpt_coefficient_mu 2.588
_exptl_absorpt_correction_T_max 1.000000
_exptl_absorpt_correction_T_min 0.779720
_exptl_absorpt_correction_type SADABS
_exptl_crystal_colour yellow
_exptl_crystal_density_diffrn 1.906
_exptl_crystal_density_meas 1.863
_exptl_crystal_density_method flotation
_exptl_crystal_description diamond
_exptl_crystal_F_000 4252
_exptl_crystal_size_max 0.4
_exptl_crystal_size_mid 0.4
_exptl_crystal_size_min 0.4
_refine_diff_density_max 1.774
_refine_diff_density_min -0.450
_refine_diff_density_rms 0.124
_refine_ls_abs_structure_details 'Flack H D (1983), Acta Cryst. A39, 876-881'
_refine_ls_abs_structure_Flack 0.00(10)
_refine_ls_extinction_method none
_refine_ls_goodness_of_fit_ref 1.168
_refine_ls_hydrogen_treatment mixed
_refine_ls_matrix_type full
_refine_ls_number_parameters 53
_refine_ls_number_reflns 931
_refine_ls_number_restraints 2
_refine_ls_restrained_S_all 1.167
_refine_ls_R_factor_all 0.0352
_refine_ls_R_factor_gt 0.0350
_refine_ls_shift/su_max 0.022
_refine_ls_shift/su_mean 0.002
_refine_ls_structure_factor_coef Fsqd
_refine_ls_weighting_details 'calc w=1/[\s^2^(Fo^2^)+(0.0795P)^2^+36.8306P] where P=(Fo^2^+2Fc^2^)/3'
_refine_ls_weighting_scheme calc
_refine_ls_wR_factor_gt 0.1169
_refine_ls_wR_factor_ref 0.1172
_reflns_number_gt 926
_reflns_number_total 931
_reflns_threshold_expression >2sigma(I)
_cod_data_source_file ja025590a.cif
_cod_data_source_block global
_cod_database_code 4114765

loop_
_symmetry_equiv_pos_as_xyz
'x, y, z'
'x, -y, -z'
'-x, -y, z'
'-x, y, -z'
'y, -x, -z'
'-y, -x, z'
'-y, x, -z'
'y, x, z'
'y, z, x'
'-y, -z, x'
'y, -z, -x'
'-y, z, -x'
'z, -y, -x'
'z, y, x'
'-z, y, -x'
'-z, -y, x'
'z, x, y'
'-z, x, -y'
'-z, -x, y'
'z, -x, -y'
'x, z, y'
'x, -z, -y'
'-x, z, -y'
'-x, -z, y'
'x, y+1/2, z+1/2'
'x, -y+1/2, -z+1/2'
'-x, -y+1/2, z+1/2'
'-x, y+1/2, -z+1/2'
'y, -x+1/2, -z+1/2'
'-y, -x+1/2, z+1/2'
'-y, x+1/2, -z+1/2'
'y, x+1/2, z+1/2'
'y, z+1/2, x+1/2'
'-y, -z+1/2, x+1/2'
'y, -z+1/2, -x+1/2'
'-y, z+1/2, -x+1/2'
'z, -y+1/2, -x+1/2'
'z, y+1/2, x+1/2'
'-z, y+1/2, -x+1/2'
'-z, -y+1/2, x+1/2'
'z, x+1/2, y+1/2'
'-z, x+1/2, -y+1/2'
'-z, -x+1/2, y+1/2'
'z, -x+1/2, -y+1/2'
'x, z+1/2, y+1/2'
'x, -z+1/2, -y+1/2'
'-x, z+1/2, -y+1/2'
'-x, -z+1/2, y+1/2'
'x+1/2, y, z+1/2'
'x+1/2, -y, -z+1/2'
'-x+1/2, -y, z+1/2'
'-x+1/2, y, -z+1/2'
'y+1/2, -x, -z+1/2'
'-y+1/2, -x, z+1/2'
'-y+1/2, x, -z+1/2'
'y+1/2, x, z+1/2'
'y+1/2, z, x+1/2'
'-y+1/2, -z, x+1/2'
'y+1/2, -z, -x+1/2'
'-y+1/2, z, -x+1/2'
'z+1/2, -y, -x+1/2'
'z+1/2, y, x+1/2'
'-z+1/2, y, -x+1/2'
'-z+1/2, -y, x+1/2'
'z+1/2, x, y+1/2'
'-z+1/2, x, -y+1/2'
'-z+1/2, -x, y+1/2'
'z+1/2, -x, -y+1/2'
'x+1/2, z, y+1/2'
'x+1/2, -z, -y+1/2'
'-x+1/2, z, -y+1/2'
'-x+1/2, -z, y+1/2'
'x+1/2, y+1/2, z'
'x+1/2, -y+1/2, -z'
'-x+1/2, -y+1/2, z'
'-x+1/2, y+1/2, -z'
'y+1/2, -x+1/2, -z'
'-y+1/2, -x+1/2, z'
'-y+1/2, x+1/2, -z'
'y+1/2, x+1/2, z'
'y+1/2, z+1/2, x'
'-y+1/2, -z+1/2, x'
'y+1/2, -z+1/2, -x'
'-y+1/2, z+1/2, -x'
'z+1/2, -y+1/2, -x'
'z+1/2, y+1/2, x'
'-z+1/2, y+1/2, -x'
'-z+1/2, -y+1/2, x'
'z+1/2, x+1/2, y'
'-z+1/2, x+1/2, -y'
'-z+1/2, -x+1/2, y'
'z+1/2, -x+1/2, -y'
'x+1/2, z+1/2, y'
'x+1/2, -z+1/2, -y'
'-x+1/2, z+1/2, -y'
'-x+1/2, -z+1/2, y'

loop_
_atom_site_label
_atom_site_type_symbol
_atom_site_fract_x
_atom_site_fract_y
_atom_site_fract_z
_atom_site_U_iso_or_equiv
_atom_site_adp_type
_atom_site_occupancy
_atom_site_symmetry_multiplicity
_atom_site_calc_flag
_atom_site_refinement_flags
Fe1 Fe 0.5000 0.5000 0.5000 0.0140(4) Uani 1 24 d S
Fe2 Fe 0.62536(3) 0.62536(3) 0.48767(3) 0.0195(2) Uani 1 2 d S
C1 C 0.5750(5) 0.7572(4) 0.4250(5) 0.064(2) Uani 1 2 d SD
H1A H 0.5433(19) 0.775(7) 0.4567(19) 0.096 Uiso 1 2 d SD
H1B H 0.616(2) 0.782(4) 0.421(4) 0.096 Uiso 1 1 d D
C2 C 0.6830(3) 0.8170(3) 0.5986(4) 0.0477(17) Uani 1.03 2 d SP
H2A H 0.7029 0.7971 0.5600 0.057 Uiso 1 2 calc SR
C3 C 0.6263(3) 0.7887(4) 0.6263(3) 0.0539(17) Uani 1.03 2 d SP
H3A H 0.6065 0.7501 0.6065 0.065 Uiso 1 2 calc SR
O1 O 0.55594(17) 0.55594(17) 0.44406(17) 0.0168(11) Uani 1 6 d S
O2 O 0.58066(17) 0.68477(19) 0.41934(17) 0.0255(8) Uani 1 2 d S
F1 F 0.65421(15) 0.55640(11) 0.55640(11) 0.0225(6) Uani 1 2 d S
F2 F 0.68973(11) 0.68973(11) 0.51385(18) 0.0309(7) Uani 1 2 d S

loop_
_atom_site_aniso_label
_atom_site_aniso_U_11
_atom_site_aniso_U_22
_atom_site_aniso_U_33
_atom_site_aniso_U_23
_atom_site_aniso_U_13
_atom_site_aniso_U_12
Fe1 0.0140(4) 0.0140(4) 0.0140(4) 0.000 0.000 0.000
Fe2 0.0193(3) 0.0193(3) 0.0200(4) -0.00056(17) -0.00056(17) -0.0028(3)
C1 0.083(4) 0.027(3) 0.083(4) -0.002(3) -0.036(5) 0.002(3)
C2 0.054(3) 0.054(3) 0.035(3) -0.017(2) 0.017(2) -0.011(3)
C3 0.055(2) 0.052(4) 0.055(2) -0.020(3) 0.004(4) -0.020(3)
O1 0.0168(11) 0.0168(11) 0.0168(11) 0.0025(12) 0.0025(12) -0.0025(12)
O2 0.0289(12) 0.0187(16) 0.0289(12) 0.0014(11) -0.0047(16) -0.0014(11)
F1 0.0206(14) 0.0234(9) 0.0234(9) 0.0062(12) -0.0025(8) -0.0025(8)
F2 0.0288(10) 0.0288(10) 0.0351(19) -0.0029(8) -0.0029(8) -0.0099(13)

loop_
_atom_type_symbol
_atom_type_description
_atom_type_scat_dispersion_real
_atom_type_scat_dispersion_imag
_atom_type_scat_source
C C 0.0033 0.0016 'International Tables Vol C Tables 4.2.6.8 and 6.1.1.4'
H H 0.0000 0.0000 'International Tables Vol C Tables 4.2.6.8 and 6.1.1.4'
N N 0.0061 0.0033 'International Tables Vol C Tables 4.2.6.8 and 6.1.1.4'
O O 0.0106 0.0060 'International Tables Vol C Tables 4.2.6.8 and 6.1.1.4'
F F 0.0171 0.0103 'International Tables Vol C Tables 4.2.6.8 and 6.1.1.4'
Fe Fe 0.3463 0.8444 'International Tables Vol C Tables 4.2.6.8 and 6.1.1.4'

loop_
_geom_angle_atom_site_label_1
_geom_angle_atom_site_label_2
_geom_angle_atom_site_label_3
_geom_angle
_geom_angle_site_symmetry_1
_geom_angle_site_symmetry_3
O1 Fe1 O1 109.471(1) 3_665 4_656
O1 Fe1 O1 109.5 3_665 2_566
O1 Fe1 O1 109.5 4_656 2_566
O1 Fe1 O1 109.471(1) 3_665 .
O1 Fe1 O1 109.471(1) 4_656 .
O1 Fe1 O1 109.471(2) 2_566 .
F2 Fe2 O2 95.05(12) . 8
F2 Fe2 O2 95.05(12) . .
O2 Fe2 O2 93.6(3) 8 .
F2 Fe2 F1 94.67(12) . 8
O2 Fe2 F1 169.51(13) 8 8
O2 Fe2 F1 89.44(16) . 8
F2 Fe2 F1 94.67(12) . .
O2 Fe2 F1 89.44(16) 8 .
O2 Fe2 F1 169.51(13) . .
F1 Fe2 F1 85.86(18) 8 .
F2 Fe2 O1 172.09(18) . .
O2 Fe2 O1 79.59(13) 8 .
O2 Fe2 O1 79.59(13) . .
F1 Fe2 O1 91.12(12) 8 .
F1 Fe2 O1 91.12(12) . .
C3 C2 C3 120.7(7) 78_665 .
C2 C3 C2 119.3(7) 14 .
Fe1 O1 Fe2 120.78(13) . .
Fe1 O1 Fe2 120.78(13) . 15_656
Fe2 O1 Fe2 96.15(18) . 15_656
Fe1 O1 Fe2 120.78(13) . 11_566
Fe2 O1 Fe2 96.15(18) . 11_566
Fe2 O1 Fe2 96.15(18) 15_656 11_566
C1 O2 Fe2 124.50(19) . 15_656
C1 O2 Fe2 124.50(19) . .
Fe2 O2 Fe2 104.66(18) 15_656 .
Fe2 F1 Fe2 146.99(16) 9 .

loop_
_geom_bond_atom_site_label_1
_geom_bond_atom_site_label_2
_geom_bond_distance
_geom_bond_site_symmetry_2
Fe1 O1 1.888(6) 3_665
Fe1 O1 1.888(6) 4_656
Fe1 O1 1.888(6) 2_566
Fe1 O1 1.888(6) .
Fe2 F2 1.846(3) .
Fe2 O2 1.968(2) 8
Fe2 O2 1.968(2) .
Fe2 F1 1.9786(10) 8
Fe2 F1 1.9786(10) .
Fe2 O1 2.093(3) .
C1 O2 1.420(8) .
C2 C3 1.347(5) 78_665
C2 C3 1.347(5) .
C3 C2 1.347(5) 14
O1 Fe2 2.093(3) 15_656
O1 Fe2 2.093(3) 11_566
O2 Fe2 1.968(2) 15_656
F1 Fe2 1.9786(10) 9

loop_
_geom_torsion_atom_site_label_1
_geom_torsion_atom_site_label_2
_geom_torsion_atom_site_label_3
_geom_torsion_atom_site_label_4
_geom_torsion
_geom_torsion_site_symmetry_1
_geom_torsion_site_symmetry_4
C3 C2 C3 C2 -1(2) 78_665 14
O1 Fe1 O1 Fe2 180.0 3_665 .
O1 Fe1 O1 Fe2 60.0 4_656 .
O1 Fe1 O1 Fe2 -60.0 2_566 .
O1 Fe1 O1 Fe2 60.0 3_665 15_656
O1 Fe1 O1 Fe2 -60.0 4_656 15_656
O1 Fe1 O1 Fe2 180.0 2_566 15_656
O1 Fe1 O1 Fe2 -60.000(1) 3_665 11_566
O1 Fe1 O1 Fe2 180.0 4_656 11_566
O1 Fe1 O1 Fe2 60.0 2_566 11_566
F2 Fe2 O1 Fe1 180.000(4) . .
O2 Fe2 O1 Fe1 132.16(13) 8 .
O2 Fe2 O1 Fe1 -132.16(13) . .
F1 Fe2 O1 Fe1 -42.94(9) 8 .
F1 Fe2 O1 Fe1 42.94(9) . .
F2 Fe2 O1 Fe2 -48.45(11) . 15_656
O2 Fe2 O1 Fe2 -96.28(16) 8 15_656
O2 Fe2 O1 Fe2 -0.61(18) . 15_656
F1 Fe2 O1 Fe2 88.61(15) 8 15_656
F1 Fe2 O1 Fe2 174.49(14) . 15_656
F2 Fe2 O1 Fe2 48.45(11) . 11_566
O2 Fe2 O1 Fe2 0.61(18) 8 11_566
O2 Fe2 O1 Fe2 96.28(16) . 11_566
F1 Fe2 O1 Fe2 -174.49(14) 8 11_566
F1 Fe2 O1 Fe2 -88.61(15) . 11_566
F2 Fe2 O2 C1 -32.3(7) . .
O2 Fe2 O2 C1 -127.7(7) 8 .
F1 Fe2 O2 C1 62.3(7) 8 .
F1 Fe2 O2 C1 125.6(9) . .
O1 Fe2 O2 C1 153.6(7) . .
F2 Fe2 O2 Fe2 174.79(17) . 15_656
O2 Fe2 O2 Fe2 79.4(2) 8 15_656
F1 Fe2 O2 Fe2 -90.57(19) 8 15_656
F1 Fe2 O2 Fe2 -27.3(9) . 15_656
O1 Fe2 O2 Fe2 0.67(19) . 15_656
F2 Fe2 F1 Fe2 137.0(3) . 9
O2 Fe2 F1 Fe2 -128.0(3) 8 9
O2 Fe2 F1 Fe2 -20.9(10) . 9
F1 Fe2 F1 Fe2 42.6(4) 8 9
O1 Fe2 F1 Fe2 -48.4(3) . 9
